data_4326227
loop_
_publ_author_name
'Diego Solis-Ibarra'
'Miriam Vel\'asquez-Hern\'andez'
'Ra\'ul Huerta-Lavorie'
'Vojtech Jancik'

_publ_section_title
;
 Molecular Gallosilicates and Their Group 4 Multimetallic Derivatives
;
_journal_name_full 'Inorganic Chemistry'
_journal_page_first 8907
_journal_page_last 8917
_journal_paper_doi 10.1021/ic200976d
_journal_volume 50
_journal_year 2011
_chemical_formula_moiety 'C37 H60 Cl Ga N2 O4 Si'
_chemical_formula_sum 'C37 H60 Cl Ga N2 O4 Si'
_chemical_formula_weight 730.13
_chemical_name_systematic
;
 ?
;
_space_group_IT_number 29
_symmetry_cell_setting orthorhombic
_symmetry_space_group_name_Hall 'P 2c -2ac'
_symmetry_space_group_name_H-M 'P c a 21'
_atom_sites_solution_hydrogens geom
_atom_sites_solution_primary direct
_atom_sites_solution_secondary difmap
_audit_creation_method SHELXL-97
_cell_angle_alpha 90.00
_cell_angle_beta 90.00
_cell_angle_gamma 90.00
_cell_formula_units_Z 8
_cell_length_a 26.030(3)
_cell_length_b 11.536(1)
_cell_length_c 26.408(2)
_cell_measurement_reflns_used 9499
_cell_measurement_temperature 173(2)
_cell_measurement_theta_max 25.34
_cell_measurement_theta_min 2.34
_cell_volume 7929.8(13)
_computing_cell_refinement 'Bruker AXS SAINT (v 7.01A, Bruker 2003)'
_computing_data_collection 'SMART V 5.625 (Bruker, 1999)'
_computing_data_reduction 'Bruker AXS SAINT (v 7.01A, Bruker 2003)'
_computing_molecular_graphics 'Bruker AXS SHELXTL (v 6.12)'
_computing_publication_material 'SHELXL-97 (Sheldrick, 1997)'
_computing_structure_refinement 'SHELXL-97 (Sheldrick, 1997)'
_computing_structure_solution 'SHELXS-97 (Sheldrick, 1990)'
_diffrn_ambient_temperature 173(2)
_diffrn_detector_area_resol_mean 0.661
_diffrn_measured_fraction_theta_full 0.996
_diffrn_measured_fraction_theta_max 0.996
_diffrn_measurement_device_type 'Bruker Smart Apex CCD diffractometer'
_diffrn_measurement_method 'omega scan'
_diffrn_radiation_monochromator graphite
_diffrn_radiation_source 'fine-focus sealed tube'
_diffrn_radiation_type MoK\a
_diffrn_radiation_wavelength 0.71073
_diffrn_reflns_av_R_equivalents 0.0527
_diffrn_reflns_av_sigmaI/netI 0.0630
_diffrn_reflns_limit_h_max 31
_diffrn_reflns_limit_h_min -28
_diffrn_reflns_limit_k_max 13
_diffrn_reflns_limit_k_min -10
_diffrn_reflns_limit_l_max 31
_diffrn_reflns_limit_l_min -31
_diffrn_reflns_number 51973
_diffrn_reflns_theta_full 25.36
_diffrn_reflns_theta_max 25.36
_diffrn_reflns_theta_min 1.74
_exptl_absorpt_coefficient_mu 0.829
_exptl_absorpt_correction_T_max 0.732
_exptl_absorpt_correction_T_min 0.659
_exptl_absorpt_correction_type multi-scan
_exptl_absorpt_process_details 'Sadabs, Sheldrick 2007'
_exptl_crystal_colour COLORLESS
_exptl_crystal_density_diffrn 1.223
_exptl_crystal_description PRISM
_exptl_crystal_F_000 3120
_exptl_crystal_size_max 0.522
_exptl_crystal_size_mid 0.444
_exptl_crystal_size_min 0.384
_refine_diff_density_max 0.570
_refine_diff_density_min -0.269
_refine_diff_density_rms 0.062
_refine_ls_abs_structure_details 'Flack H D (1983), Acta Cryst. A39, 876-881'
_refine_ls_abs_structure_Flack -0.007(7)
_refine_ls_extinction_method none
_refine_ls_goodness_of_fit_ref 1.013
_refine_ls_hydrogen_treatment mixed
_refine_ls_matrix_type full
_refine_ls_number_parameters 1046
_refine_ls_number_reflns 14271
_refine_ls_number_restraints 1153
_refine_ls_restrained_S_all 1.029
_refine_ls_R_factor_all 0.0509
_refine_ls_R_factor_gt 0.0416
_refine_ls_shift/su_max 0.001
_refine_ls_shift/su_mean 0.000
_refine_ls_structure_factor_coef Fsqd
_refine_ls_weighting_details 'calc w=1/[\s^2^(Fo^2^)+(0.0449P)^2^+0.0000P] where P=(Fo^2^+2Fc^2^)/3'
_refine_ls_weighting_scheme calc
_refine_ls_wR_factor_gt 0.0872
_refine_ls_wR_factor_ref 0.0914
_reflns_number_gt 12380
_reflns_number_total 14271
_reflns_threshold_expression >2sigma(I)
_cod_data_source_file ic200976d_si_002_01.cif
_cod_data_source_block Compound1
_cod_database_code 4326227

loop_
_symmetry_equiv_pos_as_xyz
'x, y, z'
'-x, -y, z+1/2'
'x+1/2, -y, z'
'-x+1/2, y, z+1/2'

loop_
_atom_site_label
_atom_site_type_symbol
_atom_site_fract_x
_atom_site_fract_y
_atom_site_fract_z
_atom_site_U_iso_or_equiv
_atom_site_adp_type
_atom_site_occupancy
_atom_site_symmetry_multiplicity
_atom_site_calc_flag
_atom_site_refinement_flags
_atom_site_disorder_assembly
_atom_site_disorder_group
Ga1 Ga 0.497871(13) -0.02260(3) 0.207381(14) 0.02054(8) Uani 1 1 d D . .
Cl1 Cl 0.56024(3) 0.06438(8) 0.24836(3) 0.0334(2) Uani 1 1 d D . .
N1 N 0.52653(10) -0.1498(2) 0.16922(10) 0.0230(6) Uani 1 1 d . . .
N2 N 0.45286(10) -0.1081(2) 0.25113(10) 0.0223(6) Uani 1 1 d . . .
C1 C 0.55120(15) -0.3541(3) 0.16118(13) 0.0340(8) Uani 1 1 d . . .
H1A H 0.5478 -0.3453 0.1244 0.051 Uiso 1 1 calc R . .
H1B H 0.5364 -0.4285 0.1716 0.051 Uiso 1 1 calc R . .
H1C H 0.5876 -0.3518 0.1705 0.051 Uiso 1 1 calc R . .
C2 C 0.52309(13) -0.2566(3) 0.18736(13) 0.0239(7) Uani 1 1 d . . .
C3 C 0.49381(13) -0.2872(3) 0.23000(13) 0.0262(8) Uani 1 1 d D . .
H3A H 0.4981(12) -0.3651(18) 0.2392(13) 0.031 Uiso 1 1 d D . .
C4 C 0.45904(13) -0.2220(3) 0.25749(12) 0.0267(8) Uani 1 1 d . . .
C5 C 0.42546(14) -0.2841(3) 0.29504(14) 0.0333(8) Uani 1 1 d . . .
H5A H 0.4275 -0.2450 0.3279 0.050 Uiso 1 1 calc R . .
H5B H 0.4371 -0.3644 0.2986 0.050 Uiso 1 1 calc R . .
H5C H 0.3898 -0.2832 0.2831 0.050 Uiso 1 1 calc R . .
C6 C 0.54987(13) -0.1291(3) 0.12043(12) 0.0256(7) Uani 1 1 d . . .
C7 C 0.60290(13) -0.1143(3) 0.11563(12) 0.0299(8) Uani 1 1 d . . .
C8 C 0.62319(16) -0.0997(4) 0.06715(15) 0.0435(10) Uani 1 1 d . . .
H8A H 0.6592 -0.0903 0.0631 0.052 Uiso 1 1 calc R . .
C9 C 0.59200(17) -0.0989(4) 0.02522(14) 0.0492(11) Uani 1 1 d . . .
H9A H 0.6065 -0.0896 -0.0075 0.059 Uiso 1 1 calc R . .
C10 C 0.53965(18) -0.1115(4) 0.03067(14) 0.0465(11) Uani 1 1 d . . .
H10A H 0.5185 -0.1112 0.0014 0.056 Uiso 1 1 calc R . .
C11 C 0.51711(15) -0.1246(3) 0.07788(13) 0.0327(8) Uani 1 1 d . . .
C12 C 0.45927(15) -0.1353(3) 0.08310(14) 0.0390(9) Uani 1 1 d . . .
H12A H 0.4502 -0.1093 0.1181 0.047 Uiso 1 1 calc R . .
C13 C 0.43001(16) -0.0589(4) 0.04659(15) 0.0449(10) Uani 1 1 d . . .
H13A H 0.4404 0.0220 0.0514 0.067 Uiso 1 1 calc R . .
H13B H 0.3931 -0.0664 0.0530 0.067 Uiso 1 1 calc R . .
H13C H 0.4376 -0.0828 0.0118 0.067 Uiso 1 1 calc R . .
C14 C 0.44281(18) -0.2621(4) 0.07839(19) 0.0588(13) Uani 1 1 d . . .
H14A H 0.4054 -0.2675 0.0814 0.088 Uiso 1 1 calc R . .
H14B H 0.4590 -0.3076 0.1054 0.088 Uiso 1 1 calc R . .
H14V H 0.4536 -0.2924 0.0454 0.088 Uiso 1 1 calc R . .
C15 C 0.63967(14) -0.1135(3) 0.16035(13) 0.0330(8) Uani 1 1 d . . .
H15A H 0.6193 -0.1312 0.1915 0.040 Uiso 1 1 calc R . .
C16 C 0.66362(17) 0.0062(4) 0.16698(18) 0.0513(11) Uani 1 1 d . . .
H16A H 0.6364 0.0643 0.1702 0.077 Uiso 1 1 calc R . .
H16B H 0.6849 0.0244 0.1374 0.077 Uiso 1 1 calc R . .
H16C H 0.6850 0.0069 0.1975 0.077 Uiso 1 1 calc R . .
C17 C 0.68222(15) -0.2041(4) 0.15608(16) 0.0460(10) Uani 1 1 d . . .
H17A H 0.6669 -0.2805 0.1501 0.069 Uiso 1 1 calc R . .
H17B H 0.7021 -0.2058 0.1876 0.069 Uiso 1 1 calc R . .
H17C H 0.7049 -0.1842 0.1278 0.069 Uiso 1 1 calc R . .
C18 C 0.40999(13) -0.0492(3) 0.27453(12) 0.0249(7) Uani 1 1 d . . .
C19 C 0.41671(13) 0.0079(3) 0.32069(12) 0.0255(7) Uani 1 1 d . . .
C20 C 0.37444(14) 0.0640(3) 0.34188(14) 0.0327(8) Uani 1 1 d . . .
H20A H 0.3782 0.1029 0.3734 0.039 Uiso 1 1 calc R . .
C21 C 0.32710(14) 0.0641(3) 0.31801(15) 0.0366(9) Uani 1 1 d . . .
H21A H 0.2987 0.1026 0.3331 0.044 Uiso 1 1 calc RD . .
C22 C 0.32127(14) 0.0082(3) 0.27241(15) 0.0378(9) Uani 1 1 d . . .
H22A H 0.2887 0.0093 0.2562 0.045 Uiso 1 1 calc R . .
C23A C 0.36205(13) -0.0500(3) 0.24942(14) 0.0302(8) Uani 1 1 d . . .
C24 C 0.35351(14) -0.1121(3) 0.19952(15) 0.0422(9) Uani 1 1 d . . .
H24A H 0.3869 -0.1474 0.1888 0.051 Uiso 1 1 calc R . .
C25 C 0.33631(17) -0.0264(4) 0.15790(17) 0.0535(12) Uani 1 1 d . . .
H25A H 0.3634 0.0310 0.1522 0.080 Uiso 1 1 calc R . .
H25B H 0.3048 0.0131 0.1687 0.080 Uiso 1 1 calc R . .
H25C H 0.3297 -0.0690 0.1264 0.080 Uiso 1 1 calc R . .
C26 C 0.31394(17) -0.2093(4) 0.20434(19) 0.0593(12) Uani 1 1 d . . .
H26A H 0.3248 -0.2635 0.2308 0.089 Uiso 1 1 calc R . .
H26B H 0.3112 -0.2505 0.1720 0.089 Uiso 1 1 calc R . .
H26C H 0.2805 -0.1762 0.2133 0.089 Uiso 1 1 calc R . .
C27 C 0.46802(13) 0.0109(3) 0.34811(12) 0.0274(8) Uani 1 1 d . . .
H27A H 0.4935 -0.0323 0.3270 0.033 Uiso 1 1 calc R . .
C28 C 0.46534(15) -0.0485(4) 0.39989(13) 0.0409(10) Uani 1 1 d . . .
H28A H 0.4537 -0.1287 0.3956 0.061 Uiso 1 1 calc R . .
H28B H 0.4411 -0.0067 0.4217 0.061 Uiso 1 1 calc R . .
H28C H 0.4995 -0.0481 0.4155 0.061 Uiso 1 1 calc R . .
C29 C 0.48750(15) 0.1357(3) 0.35393(17) 0.0431(10) Uani 1 1 d . . .
H29A H 0.4868 0.1745 0.3209 0.065 Uiso 1 1 calc R . .
H29B H 0.5228 0.1346 0.3668 0.065 Uiso 1 1 calc R . .
H29C H 0.4654 0.1776 0.3777 0.065 Uiso 1 1 calc R . .
Si1 Si 0.46970(3) 0.21031(8) 0.15082(3) 0.0240(2) Uani 1 1 d D . .
O1 O 0.46166(8) 0.08301(19) 0.17332(8) 0.0274(5) Uani 1 1 d D A .
O2 O 0.51031(10) 0.2857(2) 0.18444(10) 0.0367(6) Uani 1 1 d D A .
H2 H 0.5306(12) 0.242(3) 0.2003(14) 0.055 Uiso 1 1 d D . .
O3 O 0.4168(3) 0.2811(10) 0.1474(5) 0.0325(16) Uani 0.61(4) 1 d PDU A 1
C30 C 0.3875(3) 0.3418(8) 0.1852(4) 0.0405(16) Uani 0.61(4) 1 d PDU A 1
C31 C 0.4076(6) 0.4639(7) 0.1892(6) 0.050(2) Uani 0.61(4) 1 d PDU A 1
H31A H 0.4416 0.4628 0.2052 0.075 Uiso 0.61(4) 1 calc PR A 1
H31B H 0.3841 0.5103 0.2099 0.075 Uiso 0.61(4) 1 calc PR A 1
H31C H 0.4102 0.4978 0.1553 0.075 Uiso 0.61(4) 1 calc PR A 1
C32 C 0.3918(7) 0.2790(13) 0.2350(5) 0.047(3) Uani 0.61(4) 1 d PDU A 1
H32A H 0.4264 0.2894 0.2488 0.071 Uiso 0.61(4) 1 calc PR A 1
H32B H 0.3851 0.1963 0.2298 0.071 Uiso 0.61(4) 1 calc PR A 1
H32C H 0.3665 0.3105 0.2589 0.071 Uiso 0.61(4) 1 calc PR A 1
C33 C 0.3328(4) 0.3425(15) 0.1662(7) 0.067(3) Uani 0.61(4) 1 d PDU A 1
H33A H 0.3208 0.2626 0.1620 0.100 Uiso 0.61(4) 1 calc PR A 1
H33B H 0.3313 0.3827 0.1335 0.100 Uiso 0.61(4) 1 calc PR A 1
H33C H 0.3109 0.3827 0.1907 0.100 Uiso 0.61(4) 1 calc PR A 1
O4 O 0.4897(4) 0.1945(8) 0.0938(2) 0.0363(12) Uani 0.696(14) 1 d PDU A 1
C34 C 0.5147(3) 0.2693(7) 0.0584(2) 0.0484(15) Uani 0.696(14) 1 d PDU A 1
C35 C 0.5716(3) 0.2541(7) 0.0659(4) 0.068(2) Uani 0.696(14) 1 d PDU A 1
H35A H 0.5806 0.2739 0.1008 0.103 Uiso 0.696(14) 1 calc PR A 1
H35B H 0.5902 0.3053 0.0426 0.103 Uiso 0.696(14) 1 calc PR A 1
H35C H 0.5810 0.1734 0.0591 0.103 Uiso 0.696(14) 1 calc PR A 1
C36 C 0.4978(4) 0.3932(7) 0.0657(4) 0.056(2) Uani 0.696(14) 1 d PDU A 1
H36A H 0.5108 0.4220 0.0982 0.084 Uiso 0.696(14) 1 calc PR A 1
H36B H 0.4602 0.3969 0.0656 0.084 Uiso 0.696(14) 1 calc PR A 1
H36C H 0.5114 0.4412 0.0382 0.084 Uiso 0.696(14) 1 calc PR A 1
C37 C 0.5000(5) 0.2276(8) 0.0062(2) 0.074(3) Uani 0.696(14) 1 d PDU A 1
H37A H 0.5067 0.1442 0.0035 0.111 Uiso 0.696(14) 1 calc PR A 1
H37B H 0.5203 0.2690 -0.0192 0.111 Uiso 0.696(14) 1 calc PR A 1
H37C H 0.4633 0.2424 0.0005 0.111 Uiso 0.696(14) 1 calc PR A 1
O3A O 0.4160(5) 0.2806(16) 0.1485(7) 0.035(2) Uani 0.39(4) 1 d PDU A 2
C30A C 0.3869(6) 0.3396(13) 0.1880(7) 0.040(2) Uani 0.39(4) 1 d PDU A 2
C31A C 0.3945(9) 0.4679(14) 0.1795(9) 0.055(4) Uiso 0.39(4) 1 d PDU A 2
H31D H 0.4301 0.4887 0.1873 0.083 Uiso 0.39(4) 1 calc PR A 2
H31E H 0.3712 0.5114 0.2017 0.083 Uiso 0.39(4) 1 calc PR A 2
H31F H 0.3870 0.4868 0.1441 0.083 Uiso 0.39(4) 1 calc PR A 2
C32A C 0.4002(10) 0.300(2) 0.2408(7) 0.043(4) Uani 0.39(4) 1 d PDU A 2
H32D H 0.4366 0.3161 0.2476 0.064 Uiso 0.39(4) 1 calc PR A 2
H32E H 0.3938 0.2168 0.2439 0.064 Uiso 0.39(4) 1 calc PR A 2
H32F H 0.3789 0.3421 0.2654 0.064 Uiso 0.39(4) 1 calc PR A 2
C33A C 0.3305(6) 0.313(2) 0.1770(7) 0.051(4) Uiso 0.39(4) 1 d PDU A 2
H33D H 0.3231 0.2322 0.1863 0.077 Uiso 0.39(4) 1 calc PR A 2
H33E H 0.3236 0.3239 0.1408 0.077 Uiso 0.39(4) 1 calc PR A 2
H33F H 0.3086 0.3649 0.1968 0.077 Uiso 0.39(4) 1 calc PR A 2
O4A O 0.4897(10) 0.1932(19) 0.0936(5) 0.042(3) Uani 0.304(14) 1 d PDU A 2
C34A C 0.5063(7) 0.2775(16) 0.0568(6) 0.050(2) Uani 0.304(14) 1 d PDU A 2
C35A C 0.5570(8) 0.2357(17) 0.0376(9) 0.069(4) Uani 0.304(14) 1 d PDU A 2
H35D H 0.5790 0.2146 0.0663 0.104 Uiso 0.304(14) 1 calc PR A 2
H35E H 0.5736 0.2974 0.0180 0.104 Uiso 0.304(14) 1 calc PR A 2
H35F H 0.5518 0.1678 0.0159 0.104 Uiso 0.304(14) 1 calc PR A 2
C36A C 0.5088(11) 0.3998(18) 0.0771(10) 0.057(4) Uani 0.304(14) 1 d PDU A 2
H36D H 0.4752 0.4219 0.0906 0.085 Uiso 0.304(14) 1 calc PR A 2
H36E H 0.5184 0.4530 0.0498 0.085 Uiso 0.304(14) 1 calc PR A 2
H36F H 0.5346 0.4038 0.1042 0.085 Uiso 0.304(14) 1 calc PR A 2
C37A C 0.4680(9) 0.2676(19) 0.0136(7) 0.071(4) Uani 0.304(14) 1 d PDU A 2
H37D H 0.4708 0.1907 -0.0019 0.106 Uiso 0.304(14) 1 calc PR A 2
H37E H 0.4754 0.3271 -0.0119 0.106 Uiso 0.304(14) 1 calc PR A 2
H37F H 0.4332 0.2786 0.0267 0.106 Uiso 0.304(14) 1 calc PR A 2
N3 N 0.20618(9) 0.6546(2) 0.34975(9) 0.0207(6) Uani 1 1 d . B .
N4 N 0.29248(10) 0.6243(2) 0.41982(9) 0.0195(6) Uani 1 1 d . B .
C38 C 0.19645(14) 0.8545(3) 0.31997(14) 0.0339(8) Uani 1 1 d . . .
H38A H 0.1597 0.8473 0.3272 0.051 Uiso 1 1 calc R . .
H38B H 0.2023 0.8467 0.2835 0.051 Uiso 1 1 calc R . .
H38C H 0.2087 0.9305 0.3313 0.051 Uiso 1 1 calc R . .
C39 C 0.22527(13) 0.7608(3) 0.34751(12) 0.0246(7) Uani 1 1 d . . .
C40 C 0.27184(13) 0.7927(3) 0.37098(13) 0.0255(7) Uani 1 1 d D . .
H40A H 0.2820(12) 0.8704(18) 0.3651(13) 0.031 Uiso 1 1 d D . .
C41 C 0.30024(12) 0.7343(3) 0.40750(12) 0.0254(7) Uani 1 1 d . . .
C42 C 0.34173(14) 0.8015(3) 0.43495(15) 0.0371(9) Uani 1 1 d . . .
H42A H 0.3736 0.7564 0.4351 0.056 Uiso 1 1 calc R . .
H42B H 0.3309 0.8163 0.4699 0.056 Uiso 1 1 calc R . .
H42C H 0.3476 0.8755 0.4176 0.056 Uiso 1 1 calc R . .
C43 C 0.15502(12) 0.6300(3) 0.33022(12) 0.0225(7) Uani 1 1 d . . .
C44 C 0.14706(13) 0.6121(3) 0.27837(12) 0.0264(7) Uani 1 1 d . . .
C45 C 0.09657(14) 0.5944(3) 0.26220(13) 0.0315(8) Uani 1 1 d . . .
H45A H 0.0902 0.5819 0.2272 0.038 Uiso 1 1 calc R . .
C46 C 0.05605(13) 0.5944(3) 0.29513(14) 0.0333(8) Uani 1 1 d . . .
H46A H 0.0220 0.5852 0.2829 0.040 Uiso 1 1 calc R . .
C47 C 0.06508(13) 0.6078(3) 0.34606(14) 0.0322(8) Uani 1 1 d . . .
H47A H 0.0369 0.6056 0.3689 0.039 Uiso 1 1 calc R . .
C48 C 0.11457(12) 0.6246(3) 0.36511(12) 0.0254(7) Uani 1 1 d . . .
C49 C 0.12330(13) 0.6378(3) 0.42152(13) 0.0314(8) Uani 1 1 d . . .
H49A H 0.1587 0.6082 0.4287 0.038 Uiso 1 1 calc R . .
C50 C 0.08594(17) 0.5641(4) 0.45287(15) 0.0548(12) Uani 1 1 d . . .
H50A H 0.0851 0.4850 0.4393 0.082 Uiso 1 1 calc R . .
H50B H 0.0515 0.5980 0.4511 0.082 Uiso 1 1 calc R . .
H50C H 0.0974 0.5621 0.4882 0.082 Uiso 1 1 calc R . .
C51 C 0.12221(16) 0.7638(4) 0.43763(15) 0.0473(10) Uani 1 1 d . . .
H51A H 0.1486 0.8069 0.4191 0.071 Uiso 1 1 calc R . .
H51B H 0.1289 0.7692 0.4741 0.071 Uiso 1 1 calc R . .
H51C H 0.0884 0.7968 0.4302 0.071 Uiso 1 1 calc R . .
C52 C 0.19008(14) 0.6087(3) 0.23968(13) 0.0334(8) Uani 1 1 d . . .
H52A H 0.2228 0.6319 0.2567 0.040 Uiso 1 1 calc R . .
C53 C 0.19657(15) 0.4862(4) 0.21850(15) 0.0445(10) Uani 1 1 d . . .
H53A H 0.2040 0.4324 0.2463 0.067 Uiso 1 1 calc R . .
H53B H 0.2250 0.4852 0.1942 0.067 Uiso 1 1 calc R . .
H53C H 0.1648 0.4624 0.2015 0.067 Uiso 1 1 calc R . .
C54 C 0.17989(17) 0.6924(4) 0.19609(15) 0.0510(11) Uani 1 1 d . . .
H54A H 0.1717 0.7692 0.2097 0.076 Uiso 1 1 calc R . .
H54B H 0.1509 0.6640 0.1759 0.076 Uiso 1 1 calc R . .
H54C H 0.2105 0.6976 0.1747 0.076 Uiso 1 1 calc R . .
C55 C 0.31551(12) 0.5744(3) 0.46509(12) 0.0228(7) Uani 1 1 d . . .
C56 C 0.35956(12) 0.5052(3) 0.46060(14) 0.0261(7) Uani 1 1 d . . .
C57 C 0.37866(14) 0.4540(3) 0.50430(14) 0.0325(9) Uani 1 1 d . . .
H57A H 0.4081 0.4055 0.5021 0.039 Uiso 1 1 calc R . .
C58 C 0.35620(14) 0.4715(3) 0.55037(14) 0.0371(9) Uani 1 1 d . . .
H58A H 0.3705 0.4368 0.5798 0.045 Uiso 1 1 calc R . .
C59 C 0.31307(14) 0.5391(3) 0.55422(13) 0.0357(9) Uani 1 1 d . . .
H59A H 0.2975 0.5498 0.5864 0.043 Uiso 1 1 calc R . .
C60 C 0.29179(13) 0.5921(3) 0.51204(13) 0.0313(8) Uani 1 1 d . . .
C61 C 0.24289(16) 0.6625(4) 0.51828(15) 0.0459(11) Uani 1 1 d . . .
H61A H 0.2324 0.6909 0.4840 0.055 Uiso 1 1 calc R . .
C62 C 0.19959(16) 0.5872(5) 0.53868(18) 0.0591(13) Uani 1 1 d . . .
H62A H 0.1948 0.5201 0.5164 0.089 Uiso 1 1 calc R . .
H62B H 0.1678 0.6325 0.5399 0.089 Uiso 1 1 calc R . .
H62C H 0.2083 0.5604 0.5728 0.089 Uiso 1 1 calc R . .
C63 C 0.2511(2) 0.7678(4) 0.55196(18) 0.0664(15) Uani 1 1 d . . .
H63A H 0.2202 0.8161 0.5516 0.100 Uiso 1 1 calc R . .
H63B H 0.2803 0.8128 0.5393 0.100 Uiso 1 1 calc R . .
H63C H 0.2582 0.7422 0.5867 0.100 Uiso 1 1 calc R . .
C64 C 0.38634(14) 0.4842(4) 0.41037(14) 0.0350(9) Uani 1 1 d . . .
H64A H 0.3674 0.5287 0.3838 0.042 Uiso 1 1 calc R . .
C65 C 0.44183(15) 0.5283(5) 0.41135(17) 0.0571(13) Uani 1 1 d . . .
H65A H 0.4421 0.6105 0.4207 0.086 Uiso 1 1 calc R . .
H65B H 0.4572 0.5189 0.3777 0.086 Uiso 1 1 calc R . .
H65C H 0.4616 0.4838 0.4362 0.086 Uiso 1 1 calc R . .
C66 C 0.3841(2) 0.3563(4) 0.39631(16) 0.0566(13) Uani 1 1 d . . .
H66A H 0.3482 0.3304 0.3963 0.085 Uiso 1 1 calc R . .
H66B H 0.4037 0.3111 0.4211 0.085 Uiso 1 1 calc R . .
H66C H 0.3988 0.3452 0.3625 0.085 Uiso 1 1 calc R . .
Ga2 Ga 0.248638(13) 0.53437(3) 0.376991(15) 0.02296(8) Uani 1 1 d DU . .
Cl2 Cl 0.2898(3) 0.4539(4) 0.3134(2) 0.0443(10) Uani 0.656(4) 1 d PDU B 1
O5 O 0.2167(4) 0.4283(4) 0.4151(2) 0.0361(10) Uani 0.656(4) 1 d PDU B 1
Si2 Si 0.19491(14) 0.3003(3) 0.40450(10) 0.0372(6) Uani 0.656(4) 1 d PDU B 1
O6 O 0.23293(14) 0.2278(4) 0.3656(2) 0.0512(12) Uani 0.656(4) 1 d PDU B 1
H6 H 0.2596(15) 0.266(4) 0.360(3) 0.077 Uiso 0.656(4) 1 d PD B 1
O7 O 0.18769(17) 0.2252(3) 0.45514(16) 0.0476(10) Uani 0.656(4) 1 d PDU B 1
C67 C 0.2243(3) 0.1743(6) 0.4889(2) 0.0624(14) Uani 0.656(4) 1 d PDU B 1
C68 C 0.2693(3) 0.2532(9) 0.4958(4) 0.080(3) Uani 0.656(4) 1 d PDU B 1
H68A H 0.2875 0.2614 0.4636 0.120 Uiso 0.656(4) 1 calc PR B 1
H68B H 0.2925 0.2205 0.5213 0.120 Uiso 0.656(4) 1 calc PR B 1
H68C H 0.2573 0.3294 0.5072 0.120 Uiso 0.656(4) 1 calc PR B 1
C69 C 0.2413(4) 0.0586(6) 0.4690(4) 0.100(2) Uani 0.656(4) 1 d PDU B 1
H69A H 0.2112 0.0087 0.4641 0.150 Uiso 0.656(4) 1 calc PR B 1
H69B H 0.2647 0.0224 0.4933 0.150 Uiso 0.656(4) 1 calc PR B 1
H69C H 0.2590 0.0693 0.4366 0.150 Uiso 0.656(4) 1 calc PR B 1
C70 C 0.1959(3) 0.1586(9) 0.5382(3) 0.098(2) Uani 0.656(4) 1 d PDU B 1
H70A H 0.1646 0.1135 0.5322 0.146 Uiso 0.656(4) 1 calc PR B 1
H70B H 0.1868 0.2346 0.5521 0.146 Uiso 0.656(4) 1 calc PR B 1
H70C H 0.2179 0.1173 0.5623 0.146 Uiso 0.656(4) 1 calc PR B 1
O8 O 0.1397(3) 0.3099(10) 0.3785(5) 0.0365(9) Uani 0.656(4) 1 d PDU B 1
C71 C 0.10707(13) 0.2308(3) 0.35230(13) 0.0372(8) Uani 1 1 d DU . .
C72 C 0.11939(18) 0.2377(4) 0.29652(14) 0.0599(12) Uani 1 1 d DU B .
H72A H 0.1169 0.3184 0.2852 0.090 Uiso 1 1 calc R . .
H72B H 0.0950 0.1900 0.2775 0.090 Uiso 1 1 calc R . .
H72C H 0.1544 0.2092 0.2907 0.090 Uiso 1 1 calc R . .
C73 C 0.11239(15) 0.1095(3) 0.37296(18) 0.0477(9) Uani 1 1 d DU B .
H73A H 0.1480 0.0834 0.3690 0.072 Uiso 1 1 calc R . .
H73B H 0.0895 0.0573 0.3544 0.072 Uiso 1 1 calc R . .
H73C H 0.1032 0.1091 0.4089 0.072 Uiso 1 1 calc R . .
C74 C 0.05318(13) 0.2761(3) 0.36107(16) 0.0457(10) Uani 1 1 d DU B .
H74A H 0.0504 0.3551 0.3478 0.069 Uiso 1 1 calc R . .
H74B H 0.0458 0.2764 0.3975 0.069 Uiso 1 1 calc R . .
H74C H 0.0284 0.2259 0.3437 0.069 Uiso 1 1 calc R . .
Cl2A Cl 0.2953(6) 0.4830(10) 0.3115(4) 0.0443(10) Uani 0.344(4) 1 d PDU B 2
O5A O 0.2197(8) 0.4143(7) 0.4086(4) 0.0384(14) Uani 0.344(4) 1 d PDU B 2
Si2A Si 0.2022(3) 0.2900(5) 0.3883(2) 0.0411(11) Uani 0.344(4) 1 d PDU B 2
O6A O 0.23204(16) 0.2530(8) 0.3350(3) 0.0513(19) Uani 0.344(4) 1 d PDU B 2
H6A H 0.2595(3) 0.2909(6) 0.3325(19) 0.077 Uiso 0.344(4) 1 d PD B 2
O7A O 0.2186(3) 0.1931(6) 0.4294(3) 0.0517(13) Uani 0.344(4) 1 d PDU B 2
C67A C 0.2146(7) 0.1872(14) 0.4834(4) 0.0635(16) Uani 0.344(4) 1 d PDU B 2
C68A C 0.2528(7) 0.2622(18) 0.5104(6) 0.066(3) Uani 0.344(4) 1 d PDU B 2
H68D H 0.2738 0.3038 0.4855 0.098 Uiso 0.344(4) 1 calc PR B 2
H68E H 0.2751 0.2136 0.5316 0.098 Uiso 0.344(4) 1 calc PR B 2
H68F H 0.2346 0.3182 0.5318 0.098 Uiso 0.344(4) 1 calc PR B 2
C69A C 0.1639(6) 0.2364(14) 0.4994(6) 0.072(3) Uani 0.344(4) 1 d PU B 2
H69D H 0.1616 0.3175 0.4886 0.108 Uiso 0.344(4) 1 calc PR B 2
H69E H 0.1608 0.2322 0.5363 0.108 Uiso 0.344(4) 1 calc PR B 2
H69F H 0.1360 0.1918 0.4838 0.108 Uiso 0.344(4) 1 calc PR B 2
C70A C 0.2117(8) 0.0668(14) 0.5027(7) 0.078(3) Uani 0.344(4) 1 d PU B 2
H70D H 0.2003 0.0151 0.4755 0.117 Uiso 0.344(4) 1 calc PR B 2
H70E H 0.1871 0.0633 0.5308 0.117 Uiso 0.344(4) 1 calc PR B 2
H70F H 0.2456 0.0424 0.5147 0.117 Uiso 0.344(4) 1 calc PR B 2
O8A O 0.1426(7) 0.3097(19) 0.3787(11) 0.0378(13) Uani 0.344(4) 1 d PU B 2

loop_
_atom_site_aniso_label
_atom_site_aniso_U_11
_atom_site_aniso_U_22
_atom_site_aniso_U_33
_atom_site_aniso_U_23
_atom_site_aniso_U_13
_atom_site_aniso_U_12
Ga1 0.02377(17) 0.01843(16) 0.01943(17) -0.00220(18) 0.00039(15) -0.00042(14)
Cl1 0.0354(5) 0.0317(5) 0.0331(5) -0.0034(4) -0.0042(4) -0.0052(4)
N1 0.0282(15) 0.0222(16) 0.0186(14) -0.0047(12) 0.0006(12) 0.0012(12)
N2 0.0238(14) 0.0224(15) 0.0207(14) -0.0023(12) 0.0011(12) -0.0019(11)
C1 0.046(2) 0.0218(19) 0.034(2) -0.0059(16) 0.0011(17) 0.0062(16)
C2 0.0271(17) 0.0160(18) 0.0286(18) -0.0037(14) -0.0091(15) 0.0025(14)
C3 0.038(2) 0.0111(17) 0.0291(18) 0.0010(14) -0.0031(16) 0.0038(15)
C4 0.0318(18) 0.0236(19) 0.0246(18) 0.0010(14) -0.0046(15) -0.0055(14)
C5 0.039(2) 0.028(2) 0.0322(19) 0.0017(16) 0.0027(17) -0.0019(16)
C6 0.0367(18) 0.0177(16) 0.0224(17) -0.0043(14) 0.0017(15) 0.0049(13)
C7 0.039(2) 0.0213(18) 0.0292(19) -0.0011(14) 0.0077(16) 0.0073(14)
C8 0.043(2) 0.050(3) 0.037(2) 0.0087(19) 0.0081(18) 0.0139(19)
C9 0.058(3) 0.066(3) 0.024(2) 0.0080(19) 0.0112(19) 0.022(2)
C10 0.064(3) 0.053(3) 0.022(2) -0.0028(18) -0.0051(19) 0.013(2)
C11 0.046(2) 0.025(2) 0.0269(19) -0.0062(15) -0.0026(17) 0.0051(17)
C12 0.046(2) 0.044(2) 0.027(2) -0.0067(17) -0.0083(17) -0.0060(18)
C13 0.047(2) 0.050(3) 0.037(2) -0.0034(19) -0.0120(19) -0.0002(19)
C14 0.061(3) 0.050(3) 0.065(3) 0.005(2) -0.026(3) -0.010(2)
C15 0.033(2) 0.037(2) 0.0286(19) 0.0018(16) 0.0055(15) 0.0029(16)
C16 0.043(3) 0.049(3) 0.062(3) -0.010(2) 0.000(2) -0.007(2)
C17 0.040(2) 0.055(3) 0.043(2) 0.005(2) 0.0033(18) 0.0087(19)
C18 0.0278(17) 0.0198(18) 0.0270(18) 0.0021(14) 0.0070(14) -0.0002(14)
C19 0.0311(18) 0.0182(17) 0.0271(18) 0.0008(14) 0.0065(15) -0.0032(14)
C20 0.041(2) 0.0228(19) 0.035(2) -0.0009(15) 0.0103(17) 0.0052(15)
C21 0.032(2) 0.030(2) 0.048(2) 0.0062(18) 0.0150(18) 0.0056(15)
C22 0.0269(19) 0.039(2) 0.047(2) 0.0129(19) 0.0016(17) 0.0020(16)
C23A 0.0251(17) 0.033(2) 0.0329(19) 0.0068(16) 0.0002(15) -0.0044(15)
C24 0.0291(19) 0.053(2) 0.045(2) -0.007(2) -0.0062(18) -0.0032(16)
C25 0.047(3) 0.067(3) 0.047(3) 0.003(2) -0.016(2) -0.015(2)
C26 0.060(3) 0.056(3) 0.061(3) -0.004(3) -0.012(2) -0.018(2)
C27 0.0307(19) 0.0311(19) 0.0205(17) -0.0065(15) 0.0047(15) 0.0002(15)
C28 0.043(2) 0.055(3) 0.0249(19) -0.0054(18) 0.0029(17) 0.0042(19)
C29 0.042(2) 0.033(2) 0.055(3) -0.0132(19) 0.0008(19) -0.0013(18)
Si1 0.0289(5) 0.0210(5) 0.0222(5) -0.0004(4) 0.0004(4) -0.0009(4)
O1 0.0295(13) 0.0233(13) 0.0293(13) 0.0018(10) -0.0044(10) -0.0012(10)
O2 0.0416(15) 0.0291(15) 0.0394(15) -0.0007(11) -0.0104(12) -0.0061(11)
O3 0.037(3) 0.029(3) 0.031(3) 0.002(3) 0.000(3) 0.006(3)
C30 0.042(3) 0.031(3) 0.049(3) -0.003(3) 0.011(3) 0.007(3)
C31 0.064(6) 0.028(3) 0.057(6) -0.007(3) 0.004(5) 0.006(3)
C32 0.054(6) 0.042(5) 0.046(4) -0.006(4) 0.026(4) -0.001(5)
C33 0.036(3) 0.053(6) 0.111(7) 0.001(6) 0.004(4) 0.015(4)
O4 0.055(3) 0.025(2) 0.029(2) -0.001(2) 0.011(2) -0.007(2)
C34 0.070(3) 0.041(3) 0.034(3) 0.001(2) 0.023(3) -0.012(3)
C35 0.070(3) 0.053(5) 0.082(6) 0.008(5) 0.036(4) -0.013(3)
C36 0.087(6) 0.037(3) 0.043(5) 0.008(3) 0.013(4) -0.010(3)
C37 0.127(7) 0.064(5) 0.031(3) 0.000(3) 0.027(4) -0.016(5)
O3A 0.038(4) 0.031(5) 0.034(4) 0.000(4) 0.000(4) 0.006(4)
C30A 0.044(4) 0.031(4) 0.045(4) -0.003(4) 0.007(4) 0.007(4)
C32A 0.045(7) 0.049(9) 0.035(4) -0.015(5) 0.001(5) 0.000(7)
O4A 0.062(5) 0.030(5) 0.034(5) -0.002(4) 0.014(4) -0.008(5)
C34A 0.072(5) 0.040(4) 0.036(4) 0.000(4) 0.022(4) -0.012(4)
C35A 0.084(7) 0.061(8) 0.063(9) -0.010(8) 0.039(6) -0.010(7)
C36A 0.079(9) 0.037(5) 0.054(9) 0.000(6) 0.040(7) -0.019(6)
C37A 0.105(8) 0.059(9) 0.049(7) 0.018(6) 0.001(7) -0.024(8)
N3 0.0217(14) 0.0226(15) 0.0179(13) -0.0018(11) -0.0003(11) 0.0063(11)
N4 0.0213(14) 0.0191(15) 0.0180(13) -0.0014(11) -0.0025(11) 0.0023(11)
C38 0.040(2) 0.0219(19) 0.040(2) 0.0026(16) -0.0098(17) 0.0026(16)
C39 0.0319(19) 0.0242(19) 0.0178(16) 0.0012(14) 0.0018(15) 0.0051(15)
C40 0.0293(17) 0.0184(16) 0.0289(18) 0.0035(15) -0.0030(16) -0.0017(13)
C41 0.0245(17) 0.028(2) 0.0238(17) -0.0036(14) 0.0037(14) -0.0020(14)
C42 0.038(2) 0.031(2) 0.042(2) 0.0048(17) -0.0107(18) -0.0075(16)
C43 0.0233(16) 0.0167(17) 0.0274(18) 0.0002(13) -0.0062(14) 0.0028(13)
C44 0.0305(18) 0.0197(18) 0.0291(18) 0.0015(14) -0.0073(15) 0.0042(14)
C45 0.039(2) 0.025(2) 0.0302(19) -0.0039(15) -0.0145(16) 0.0046(15)
C46 0.0244(18) 0.031(2) 0.045(2) -0.0034(17) -0.0072(17) 0.0066(15)
C47 0.0249(18) 0.029(2) 0.042(2) -0.0008(16) -0.0024(16) 0.0050(15)
C48 0.0273(17) 0.0196(17) 0.0292(19) -0.0031(14) -0.0003(14) 0.0058(13)
C49 0.0267(18) 0.034(2) 0.034(2) -0.0033(16) 0.0040(15) 0.0034(15)
C50 0.051(3) 0.081(3) 0.032(2) -0.006(2) 0.0058(19) -0.020(2)
C51 0.052(3) 0.048(3) 0.042(2) -0.016(2) -0.005(2) 0.011(2)
C52 0.034(2) 0.040(2) 0.0262(19) -0.0047(16) -0.0055(15) -0.0019(16)
C53 0.042(2) 0.053(3) 0.039(2) -0.0178(19) -0.0043(18) 0.0075(18)
C54 0.061(3) 0.061(3) 0.031(2) 0.0102(19) -0.0089(19) -0.013(2)
C55 0.0244(17) 0.0237(18) 0.0203(16) -0.0012(13) -0.0077(14) 0.0008(14)
C56 0.0234(17) 0.0244(18) 0.0306(18) 0.0016(13) -0.0062(15) -0.0020(16)
C57 0.0262(19) 0.031(2) 0.040(2) 0.0037(16) -0.0087(16) 0.0061(15)
C58 0.039(2) 0.044(2) 0.0286(19) 0.0095(17) -0.0100(17) -0.0006(18)
C59 0.035(2) 0.051(3) 0.0210(18) 0.0045(17) 0.0001(15) -0.0007(18)
C60 0.0287(19) 0.037(2) 0.0277(18) -0.0015(16) 0.0004(15) 0.0024(16)
C61 0.049(3) 0.066(3) 0.0224(19) 0.0050(19) 0.0012(18) 0.024(2)
C62 0.035(2) 0.088(4) 0.054(3) 0.009(3) 0.003(2) 0.023(2)
C63 0.096(4) 0.062(3) 0.042(3) -0.002(2) 0.008(3) 0.034(3)
C64 0.0269(19) 0.043(2) 0.035(2) -0.0029(17) -0.0010(16) 0.0161(17)
C65 0.030(2) 0.102(4) 0.039(2) 0.008(2) 0.0007(18) 0.010(2)
C66 0.079(3) 0.046(3) 0.045(2) -0.012(2) -0.008(2) 0.031(2)
Ga2 0.02530(18) 0.02005(17) 0.02353(18) -0.00210(17) -0.00464(15) 0.00418(15)
Cl2 0.0453(16) 0.048(3) 0.0395(7) -0.0224(16) -0.0069(6) 0.0203(18)
O5 0.040(2) 0.0246(18) 0.044(2) 0.0074(16) -0.0145(19) -0.0051(19)
Si2 0.0438(12) 0.0248(10) 0.0431(14) 0.0038(10) -0.0154(10) -0.0035(9)
O6 0.047(2) 0.029(2) 0.078(3) 0.002(2) 0.006(2) 0.0045(18)
O7 0.053(2) 0.0354(19) 0.054(2) 0.0159(16) -0.0176(17) -0.0104(17)
C67 0.072(3) 0.044(3) 0.071(3) 0.025(2) -0.035(2) -0.010(2)
C68 0.075(5) 0.066(4) 0.100(5) 0.040(4) -0.050(4) -0.017(4)
C69 0.133(6) 0.057(3) 0.111(5) 0.015(4) -0.049(4) 0.022(4)
C70 0.111(5) 0.103(5) 0.080(4) 0.040(4) -0.023(3) -0.018(4)
O8 0.0382(17) 0.0320(18) 0.0392(18) -0.0029(17) -0.0086(16) -0.0058(15)
C71 0.0432(18) 0.0352(18) 0.0332(17) -0.0060(15) -0.0034(15) -0.0084(15)
C72 0.065(3) 0.078(3) 0.036(2) -0.008(2) 0.000(2) -0.020(2)
C73 0.045(2) 0.0326(19) 0.065(3) -0.003(2) -0.008(2) -0.0025(16)
C74 0.0391(19) 0.041(2) 0.057(3) 0.0011(19) -0.0070(18) -0.0054(17)
Cl2A 0.0453(16) 0.048(3) 0.0395(7) -0.0224(16) -0.0069(6) 0.0203(18)
O5A 0.042(3) 0.028(2) 0.045(3) 0.006(2) -0.019(3) -0.004(3)
Si2A 0.0424(19) 0.0235(17) 0.058(2) 0.0018(18) -0.0176(19) 0.0004(15)
O6A 0.050(4) 0.030(4) 0.074(4) -0.003(3) 0.003(4) 0.002(4)
O7A 0.054(3) 0.033(2) 0.069(2) 0.014(2) -0.023(2) -0.009(2)
C67A 0.073(3) 0.047(3) 0.071(3) 0.024(3) -0.030(3) -0.010(3)
C68A 0.075(6) 0.050(5) 0.072(6) 0.020(5) -0.034(5) -0.005(5)
C69A 0.080(5) 0.071(6) 0.064(5) 0.015(5) -0.020(4) -0.008(5)
C70A 0.098(6) 0.054(4) 0.083(6) 0.037(4) -0.026(5) -0.014(4)
O8A 0.040(2) 0.031(2) 0.042(3) -0.002(2) -0.010(2) -0.006(2)

loop_
_atom_type_symbol
_atom_type_description
_atom_type_scat_dispersion_real
_atom_type_scat_dispersion_imag
_atom_type_scat_source
C C 0.0033 0.0016 'International Tables Vol C Tables 4.2.6.8 and 6.1.1.4'
H H 0.0000 0.0000 'International Tables Vol C Tables 4.2.6.8 and 6.1.1.4'
N N 0.0061 0.0033 'International Tables Vol C Tables 4.2.6.8 and 6.1.1.4'
O O 0.0106 0.0060 'International Tables Vol C Tables 4.2.6.8 and 6.1.1.4'
Si Si 0.0817 0.0704 'International Tables Vol C Tables 4.2.6.8 and 6.1.1.4'
Cl Cl 0.1484 0.1585 'International Tables Vol C Tables 4.2.6.8 and 6.1.1.4'
Ga Ga 0.2307 1.6083 'International Tables Vol C Tables 4.2.6.8 and 6.1.1.4'

loop_
_geom_angle_atom_site_label_1
_geom_angle_atom_site_label_2
_geom_angle_atom_site_label_3
_geom_angle
O1 Ga1 N2 109.39(11)
O1 Ga1 N1 117.40(11)
N2 Ga1 N1 99.19(12)
O1 Ga1 Cl1 109.11(8)
N2 Ga1 Cl1 112.95(8)
N1 Ga1 Cl1 108.61(8)
C2 N1 C6 120.3(3)
C2 N1 Ga1 119.5(2)
C6 N1 Ga1 120.2(2)
C4 N2 C18 120.1(3)
C4 N2 Ga1 120.6(2)
C18 N2 Ga1 119.2(2)
C2 C1 H1A 109.5
C2 C1 H1B 109.5
H1A C1 H1B 109.5
C2 C1 H1C 109.5
H1A C1 H1C 109.5
H1B C1 H1C 109.5
N1 C2 C3 124.1(3)
N1 C2 C1 119.6(3)
C3 C2 C1 116.3(3)
C4 C3 C2 129.7(3)
C4 C3 H3A 118(2)
C2 C3 H3A 113(2)
N2 C4 C3 123.3(3)
N2 C4 C5 118.8(3)
C3 C4 C5 117.9(3)
C4 C5 H5A 109.5
C4 C5 H5B 109.5
H5A C5 H5B 109.5
C4 C5 H5C 109.5
H5A C5 H5C 109.5
H5B C5 H5C 109.5
C7 C6 C11 121.4(3)
C7 C6 N1 121.1(3)
C11 C6 N1 117.5(3)
C8 C7 C6 118.2(3)
C8 C7 C15 118.3(3)
C6 C7 C15 123.5(3)
C9 C8 C7 121.1(4)
C9 C8 H8A 119.4
C7 C8 H8A 119.4
C8 C9 C10 120.0(4)
C8 C9 H9A 120.0
C10 C9 H9A 120.0
C9 C10 C11 121.6(4)
C9 C10 H10A 119.2
C11 C10 H10A 119.2
C10 C11 C6 117.7(4)
C10 C11 C12 120.7(3)
C6 C11 C12 121.6(3)
C13 C12 C11 113.2(3)
C13 C12 C14 111.4(3)
C11 C12 C14 110.4(3)
C13 C12 H12A 107.2
C11 C12 H12A 107.2
C14 C12 H12A 107.2
C12 C13 H13A 109.5
C12 C13 H13B 109.5
H13A C13 H13B 109.5
C12 C13 H13C 109.5
H13A C13 H13C 109.5
H13B C13 H13C 109.5
C12 C14 H14A 109.5
C12 C14 H14B 109.5
H14A C14 H14B 109.5
C12 C14 H14V 109.5
H14A C14 H14V 109.5
H14B C14 H14V 109.5
C7 C15 C16 110.6(3)
C7 C15 C17 113.3(3)
C16 C15 C17 109.4(3)
C7 C15 H15A 107.8
C16 C15 H15A 107.8
C17 C15 H15A 107.8
C15 C16 H16A 109.5
C15 C16 H16B 109.5
H16A C16 H16B 109.5
C15 C16 H16C 109.5
H16A C16 H16C 109.5
H16B C16 H16C 109.5
C15 C17 H17A 109.5
C15 C17 H17B 109.5
H17A C17 H17B 109.5
C15 C17 H17C 109.5
H17A C17 H17C 109.5
H17B C17 H17C 109.5
C19 C18 C23A 121.5(3)
C19 C18 N2 119.9(3)
C23A C18 N2 118.6(3)
C20 C19 C18 118.1(3)
C20 C19 C27 119.5(3)
C18 C19 C27 122.5(3)
C21 C20 C19 121.4(3)
C21 C20 H20A 119.3
C19 C20 H20A 119.3
C22 C21 C20 119.8(3)
C22 C21 H21A 120.1
C20 C21 H21A 120.1
C21 C22 C23A 121.5(4)
C21 C22 H22A 119.2
C23A C22 H22A 119.2
C22 C23A C18 117.7(3)
C22 C23A C24 119.6(3)
C18 C23A C24 122.7(3)
C23A C24 C26 111.9(3)
C23A C24 C25 111.0(3)
C26 C24 C25 109.5(3)
C23A C24 H24A 108.1
C26 C24 H24A 108.1
C25 C24 H24A 108.1
C24 C25 H25A 109.5
C24 C25 H25B 109.5
H25A C25 H25B 109.5
C24 C25 H25C 109.5
H25A C25 H25C 109.5
H25B C25 H25C 109.5
C24 C26 H26A 109.5
C24 C26 H26B 109.5
H26A C26 H26B 109.5
C24 C26 H26C 109.5
H26A C26 H26C 109.5
H26B C26 H26C 109.5
C19 C27 C28 112.0(3)
C19 C27 C29 111.1(3)
C28 C27 C29 110.2(3)
C19 C27 H27A 107.8
C28 C27 H27A 107.8
C29 C27 H27A 107.8
C27 C28 H28A 109.5
C27 C28 H28B 109.5
H28A C28 H28B 109.5
C27 C28 H28C 109.5
H28A C28 H28C 109.5
H28B C28 H28C 109.5
C27 C29 H29A 109.5
C27 C29 H29B 109.5
H29A C29 H29B 109.5
C27 C29 H29C 109.5
H29A C29 H29C 109.5
H29B C29 H29C 109.5
O1 Si1 O3 112.1(5)
O1 Si1 O4 106.7(3)
O3 Si1 O4 106.5(5)
O1 Si1 O4A 106.2(8)
O3 Si1 O4A 106.7(12)
O1 Si1 O3A 111.2(8)
O4 Si1 O3A 107.6(9)
O4A Si1 O3A 107.8(10)
O1 Si1 O2 111.86(13)
O3 Si1 O2 108.4(4)
O4 Si1 O2 111.2(4)
O4A Si1 O2 111.5(8)
O3A Si1 O2 108.2(7)
Si1 O1 Ga1 138.24(14)
Si1 O2 H2 111(3)
C30 O3 Si1 131.7(7)
O3 C30 C31 108.6(6)
O3 C30 C32 109.4(7)
C31 C30 C32 111.2(7)
O3 C30 C33 105.8(6)
C31 C30 C33 110.3(6)
C32 C30 C33 111.3(7)
C34 O4 Si1 133.9(6)
O4 C34 C35 107.0(6)
O4 C34 C37 106.8(5)
C35 C34 C37 109.5(6)
O4 C34 C36 110.7(6)
C35 C34 C36 112.4(6)
C37 C34 C36 110.2(6)
C30A O3A Si1 131.1(12)
O3A C30A C31A 106.6(12)
O3A C30A C32A 113.7(12)
C31A C30A C32A 113.7(13)
O3A C30A C33A 105.6(11)
C31A C30A C33A 107.2(11)
C32A C30A C33A 109.6(11)
C30A C31A H31D 109.5
C30A C31A H31E 109.5
H31D C31A H31E 109.5
C30A C31A H31F 109.5
H31D C31A H31F 109.5
H31E C31A H31F 109.5
C30A C32A H32D 109.5
C30A C32A H32E 109.5
H32D C32A H32E 109.5
C30A C32A H32F 109.5
H32D C32A H32F 109.5
H32E C32A H32F 109.5
C30A C33A H33D 109.5
C30A C33A H33E 109.5
H33D C33A H33E 109.5
C30A C33A H33F 109.5
H33D C33A H33F 109.5
H33E C33A H33F 109.5
C34A O4A Si1 130.3(14)
O4A C34A C35A 106.0(13)
O4A C34A C36A 113.8(14)
C35A C34A C36A 112.6(14)
O4A C34A C37A 105.0(13)
C35A C34A C37A 107.5(13)
C36A C34A C37A 111.5(14)
C34A C35A H35D 109.5
C34A C35A H35E 109.5
H35D C35A H35E 109.5
C34A C35A H35F 109.5
H35D C35A H35F 109.5
H35E C35A H35F 109.5
C34A C36A H36D 109.5
C34A C36A H36E 109.5
H36D C36A H36E 109.5
C34A C36A H36F 109.5
H36D C36A H36F 109.5
H36E C36A H36F 109.5
C34A C37A H37D 109.5
C34A C37A H37E 109.5
H37D C37A H37E 109.5
C34A C37A H37F 109.5
H37D C37A H37F 109.5
H37E C37A H37F 109.5
C39 N3 C43 120.5(3)
C39 N3 Ga2 118.1(2)
C43 N3 Ga2 121.4(2)
C41 N4 C55 121.2(3)
C41 N4 Ga2 117.7(2)
C55 N4 Ga2 121.1(2)
C39 C38 H38A 109.5
C39 C38 H38B 109.5
H38A C38 H38B 109.5
C39 C38 H38C 109.5
H38A C38 H38C 109.5
H38B C38 H38C 109.5
N3 C39 C40 123.0(3)
N3 C39 C38 120.0(3)
C40 C39 C38 117.0(3)
C41 C40 C39 129.5(3)
C41 C40 H40A 115(2)
C39 C40 H40A 115(2)
N4 C41 C40 123.6(3)
N4 C41 C42 118.8(3)
C40 C41 C42 117.6(3)
C41 C42 H42A 109.5
C41 C42 H42B 109.5
H42A C42 H42B 109.5
C41 C42 H42C 109.5
H42A C42 H42C 109.5
H42B C42 H42C 109.5
C44 C43 C48 121.7(3)
C44 C43 N3 120.7(3)
C48 C43 N3 117.6(3)
C45 C44 C43 117.4(3)
C45 C44 C52 119.0(3)
C43 C44 C52 123.6(3)
C46 C45 C44 122.1(3)
C46 C45 H45A 119.0
C44 C45 H45A 119.0
C45 C46 C47 119.4(3)
C45 C46 H46A 120.3
C47 C46 H46A 120.3
C46 C47 C48 121.7(3)
C46 C47 H47A 119.1
C48 C47 H47A 119.1
C47 C48 C43 117.6(3)
C47 C48 C49 120.4(3)
C43 C48 C49 122.0(3)
C51 C49 C48 111.7(3)
C51 C49 C50 111.6(3)
C48 C49 C50 112.3(3)
C51 C49 H49A 106.9
C48 C49 H49A 106.9
C50 C49 H49A 106.9
C49 C50 H50A 109.5
C49 C50 H50B 109.5
H50A C50 H50B 109.5
C49 C50 H50C 109.5
H50A C50 H50C 109.5
H50B C50 H50C 109.5
C49 C51 H51A 109.5
C49 C51 H51B 109.5
H51A C51 H51B 109.5
C49 C51 H51C 109.5
H51A C51 H51C 109.5
H51B C51 H51C 109.5
C44 C52 C54 111.3(3)
C44 C52 C53 110.6(3)
C54 C52 C53 109.2(3)
C44 C52 H52A 108.6
C54 C52 H52A 108.6
C53 C52 H52A 108.6
C52 C53 H53A 109.5
C52 C53 H53B 109.5
H53A C53 H53B 109.5
C52 C53 H53C 109.5
H53A C53 H53C 109.5
H53B C53 H53C 109.5
C52 C54 H54A 109.5
C52 C54 H54B 109.5
H54A C54 H54B 109.5
C52 C54 H54C 109.5
H54A C54 H54C 109.5
H54B C54 H54C 109.5
C60 C55 C56 121.2(3)
C60 C55 N4 119.2(3)
C56 C55 N4 119.5(3)
C57 C56 C55 117.7(3)
C57 C56 C64 119.6(3)
C55 C56 C64 122.7(3)
C58 C57 C56 121.6(3)
C58 C57 H57A 119.2
C56 C57 H57A 119.2
C57 C58 C59 120.1(3)
C57 C58 H58A 120.0
C59 C58 H58A 120.0
C58 C59 C60 121.2(3)
C58 C59 H59A 119.4
C60 C59 H59A 119.4
C59 C60 C55 118.1(3)
C59 C60 C61 118.9(3)
C55 C60 C61 122.9(3)
C60 C61 C63 111.8(4)
C60 C61 C62 110.8(3)
C63 C61 C62 110.7(4)
C60 C61 H61A 107.8
C63 C61 H61A 107.8
C62 C61 H61A 107.8
C61 C62 H62A 109.5
C61 C62 H62B 109.5
H62A C62 H62B 109.5
C61 C62 H62C 109.5
H62A C62 H62C 109.5
H62B C62 H62C 109.5
C61 C63 H63A 109.5
C61 C63 H63B 109.5
H63A C63 H63B 109.5
C61 C63 H63C 109.5
H63A C63 H63C 109.5
H63B C63 H63C 109.5
C56 C64 C66 110.5(3)
C56 C64 C65 111.4(3)
C66 C64 C65 111.3(3)
C56 C64 H64A 107.8
C66 C64 H64A 107.8
C65 C64 H64A 107.8
C64 C65 H65A 109.5
C64 C65 H65B 109.5
H65A C65 H65B 109.5
C64 C65 H65C 109.5
H65A C65 H65C 109.5
H65B C65 H65C 109.5
C64 C66 H66A 109.5
C64 C66 H66B 109.5
H66A C66 H66B 109.5
C64 C66 H66C 109.5
H66A C66 H66C 109.5
H66B C66 H66C 109.5
O5A Ga2 O5 8.0(5)
O5A Ga2 N4 113.4(6)
O5 Ga2 N4 108.4(3)
O5A Ga2 N3 119.6(7)
O5 Ga2 N3 116.0(4)
N4 Ga2 N3 100.01(11)
O5A Ga2 Cl2A 113.1(4)
O5 Ga2 Cl2A 121.0(4)
N4 Ga2 Cl2A 106.4(4)
N3 Ga2 Cl2A 102.7(4)
O5A Ga2 Cl2 103.6(4)
O5 Ga2 Cl2 111.5(2)
N4 Ga2 Cl2 113.0(2)
N3 Ga2 Cl2 107.5(2)
Cl2A Ga2 Cl2 9.7(4)
Si2 O5 Ga2 134.0(3)
O8 Si2 O7 106.9(6)
O8 Si2 O5 109.2(6)
O7 Si2 O5 113.1(3)
O8 Si2 O6 107.9(5)
O7 Si2 O6 108.3(3)
O5 Si2 O6 111.2(3)
Si2 O6 H6 110(3)
Si2 O6 H6A 116.2(9)
C67 O7 Si2 131.6(4)
O7 C67 C68 110.4(6)
O7 C67 C69 110.0(5)
C68 C67 C69 110.6(7)
O7 C67 C70 105.2(6)
C68 C67 C70 110.6(6)
C69 C67 C70 109.9(6)
C67 C68 H68A 109.5
C67 C68 H68B 109.5
H68A C68 H68B 109.5
C67 C68 H68C 109.5
H68A C68 H68C 109.5
H68B C68 H68C 109.5
C67 C69 H69A 109.5
C67 C69 H69B 109.5
H69A C69 H69B 109.5
C67 C69 H69C 109.5
H69A C69 H69C 109.5
H69B C69 H69C 109.5
C67 C70 H70A 109.5
C67 C70 H70B 109.5
H70A C70 H70B 109.5
C67 C70 H70C 109.5
H70A C70 H70C 109.5
H70B C70 H70C 109.5
C71 O8 Si2 134.5(8)
O8 C71 C73 111.3(6)
O8A C71 C73 110.1(10)
O8 C71 C72 108.2(7)
O8A C71 C72 107.2(13)
C73 C71 C72 112.5(3)
O8 C71 C74 104.9(5)
O8A C71 C74 107.3(9)
C73 C71 C74 110.4(3)
C72 C71 C74 109.1(3)
C71 C72 H72A 109.5
C71 C72 H72B 109.5
H72A C72 H72B 109.5
C71 C72 H72C 109.5
H72A C72 H72C 109.5
H72B C72 H72C 109.5
C71 C73 H73A 109.5
C71 C73 H73B 109.5
H73A C73 H73B 109.5
C71 C73 H73C 109.5
H73A C73 H73C 109.5
H73B C73 H73C 109.5
C71 C74 H74A 109.5
C71 C74 H74B 109.5
H74A C74 H74B 109.5
C71 C74 H74C 109.5
H74A C74 H74C 109.5
H74B C74 H74C 109.5
Si2A O5A Ga2 131.3(6)
O8A Si2A O5A 101.8(11)
O8A Si2A O7A 117.6(12)
O5A Si2A O7A 108.7(7)
O8A Si2A O6A 110.9(11)
O5A Si2A O6A 112.4(5)
O7A Si2A O6A 105.5(5)
O8A Si2A H6 144(3)
O5A Si2A H6 92.5(13)
O7A Si2A H6 88(3)
Si2A O6A H6 75(2)
Si2A O6A H6A 109(3)
H6 O6A H6A 49(4)
C67A O7A Si2A 133.0(9)
O7A C67A C70A 113.0(14)
O7A C67A C69A 109.1(12)
C70A C67A C69A 102.3(14)
O7A C67A C68A 113.5(10)
C70A C67A C68A 114.3(13)
C69A C67A C68A 103.5(14)
C67A C68A H68D 109.5
C67A C68A H68E 109.5
H68D C68A H68E 109.5
C67A C68A H68F 109.5
H68D C68A H68F 109.5
H68E C68A H68F 109.5
C67A C69A H69D 109.5
C67A C69A H69E 109.5
H69D C69A H69E 109.5
C67A C69A H69F 109.5
H69D C69A H69F 109.5
H69E C69A H69F 109.5
C67A C70A H70D 109.5
C67A C70A H70E 109.5
H70D C70A H70E 109.5
C67A C70A H70F 109.5
H70D C70A H70F 109.5
H70E C70A H70F 109.5
C71 O8A Si2A 127.0(15)

loop_
_geom_bond_atom_site_label_1
_geom_bond_atom_site_label_2
_geom_bond_distance
Ga1 O1 1.784(2)
Ga1 N2 1.918(3)
Ga1 N1 1.930(3)
Ga1 Cl1 2.1940(9)
N1 C2 1.325(4)
N1 C6 1.445(4)
N2 C4 1.335(4)
N2 C18 1.445(4)
C1 C2 1.509(5)
C1 H1A 0.9800
C1 H1B 0.9800
C1 H1C 0.9800
C2 C3 1.405(5)
C3 C4 1.383(5)
C3 H3A 0.937(18)
C4 C5 1.503(5)
C5 H5A 0.9800
C5 H5B 0.9800
C5 H5C 0.9800
C6 C7 1.397(5)
C6 C11 1.412(5)
C7 C8 1.395(5)
C7 C15 1.520(5)
C8 C9 1.373(6)
C8 H8A 0.9500
C9 C10 1.378(6)
C9 H9A 0.9500
C10 C11 1.386(5)
C10 H10A 0.9500
C11 C12 1.517(6)
C12 C13 1.512(5)
C12 C14 1.529(6)
C12 H12A 1.0000
C13 H13A 0.9800
C13 H13B 0.9800
C13 H13C 0.9800
C14 H14A 0.9800
C14 H14B 0.9800
C14 H14V 0.9800
C15 C16 1.526(6)
C15 C17 1.527(5)
C15 H15A 1.0000
C16 H16A 0.9800
C16 H16B 0.9800
C16 H16C 0.9800
C17 H17A 0.9800
C17 H17B 0.9800
C17 H17C 0.9800
C18 C19 1.397(5)
C18 C23A 1.413(5)
C19 C20 1.394(5)
C19 C27 1.519(5)
C20 C21 1.384(5)
C20 H20A 0.9500
C21 C22 1.374(5)
C21 H21A 0.9500
C22 C23A 1.395(5)
C22 H22A 0.9500
C23A C24 1.516(5)
C24 C26 1.528(5)
C24 C25 1.544(6)
C24 H24A 1.0000
C25 H25A 0.9800
C25 H25B 0.9800
C25 H25C 0.9800
C26 H26A 0.9800
C26 H26B 0.9800
C26 H26C 0.9800
C27 C28 1.531(5)
C27 C29 1.533(5)
C27 H27A 1.0000
C28 H28A 0.9800
C28 H28B 0.9800
C28 H28C 0.9800
C29 H29A 0.9800
C29 H29B 0.9800
C29 H29C 0.9800
Si1 O1 1.598(2)
Si1 O3 1.602(5)
Si1 O4 1.604(4)
Si1 O4A 1.610(10)
Si1 O3A 1.618(9)
Si1 O2 1.632(2)
O2 H2 0.84(3)
O3 C30 1.440(6)
C30 C31 1.506(6)
C30 C32 1.506(6)
C30 C33 1.509(6)
C31 H31A 0.9800
C31 H31B 0.9800
C31 H31C 0.9800
C32 H32A 0.9800
C32 H32B 0.9800
C32 H32C 0.9800
C33 H33A 0.9800
C33 H33B 0.9800
C33 H33C 0.9800
O4 C34 1.429(6)
C34 C35 1.504(6)
C34 C37 1.508(6)
C34 C36 1.509(6)
C35 H35A 0.9800
C35 H35B 0.9800
C35 H35C 0.9800
C36 H36A 0.9800
C36 H36B 0.9800
C36 H36C 0.9800
C37 H37A 0.9800
C37 H37B 0.9800
C37 H37C 0.9800
O3A C30A 1.456(11)
C30A C31A 1.509(12)
C30A C32A 1.509(12)
C30A C33A 1.528(12)
C31A H31D 0.9800
C31A H31E 0.9800
C31A H31F 0.9800
C32A H32D 0.9800
C32A H32E 0.9800
C32A H32F 0.9800
C33A H33D 0.9800
C33A H33E 0.9800
C33A H33F 0.9800
O4A C34A 1.442(13)
C34A C35A 1.494(14)
C34A C36A 1.511(14)
C34A C37A 1.519(14)
C35A H35D 0.9800
C35A H35E 0.9800
C35A H35F 0.9800
C36A H36D 0.9800
C36A H36E 0.9800
C36A H36F 0.9800
C37A H37D 0.9800
C37A H37E 0.9800
C37A H37F 0.9800
N3 C39 1.323(4)
N3 C43 1.456(4)
N3 Ga2 1.914(3)
N4 C41 1.325(4)
N4 C55 1.456(4)
N4 Ga2 1.913(3)
C38 C39 1.503(5)
C38 H38A 0.9800
C38 H38B 0.9800
C38 H38C 0.9800
C39 C40 1.411(5)
C40 C41 1.390(5)
C40 H40A 0.947(18)
C41 C42 1.515(5)
C42 H42A 0.9800
C42 H42B 0.9800
C42 H42C 0.9800
C43 C44 1.400(4)
C43 C48 1.400(4)
C44 C45 1.397(5)
C44 C52 1.516(5)
C45 C46 1.367(5)
C45 H45A 0.9500
C46 C47 1.374(5)
C46 H46A 0.9500
C47 C48 1.396(5)
C47 H47A 0.9500
C48 C49 1.515(5)
C49 C51 1.514(5)
C49 C50 1.535(5)
C49 H49A 1.0000
C50 H50A 0.9800
C50 H50B 0.9800
C50 H50C 0.9800
C51 H51A 0.9800
C51 H51B 0.9800
C51 H51C 0.9800
C52 C54 1.526(5)
C52 C53 1.529(5)
C52 H52A 1.0000
C53 H53A 0.9800
C53 H53B 0.9800
C53 H53C 0.9800
C54 H54A 0.9800
C54 H54B 0.9800
C54 H54C 0.9800
C55 C60 1.400(5)
C55 C56 1.402(5)
C56 C57 1.388(5)
C56 C64 1.518(5)
C57 C58 1.365(5)
C57 H57A 0.9500
C58 C59 1.371(5)
C58 H58A 0.9500
C59 C60 1.386(5)
C59 H59A 0.9500
C60 C61 1.518(5)
C61 C63 1.521(7)
C61 C62 1.521(6)
C61 H61A 1.0000
C62 H62A 0.9800
C62 H62B 0.9800
C62 H62C 0.9800
C63 H63A 0.9800
C63 H63B 0.9800
C63 H63C 0.9800
C64 C66 1.522(6)
C64 C65 1.532(5)
C64 H64A 1.0000
C65 H65A 0.9800
C65 H65B 0.9800
C65 H65C 0.9800
C66 H66A 0.9800
C66 H66B 0.9800
C66 H66C 0.9800
Ga2 O5A 1.784(4)
Ga2 O5 1.789(3)
Ga2 Cl2A 2.195(3)
Ga2 Cl2 2.1965(19)
O5 Si2 1.607(4)
Si2 O8 1.595(7)
Si2 O7 1.604(4)
Si2 O6 1.653(5)
O6 H6 0.840(5)
O7 C67 1.431(6)
C67 C68 1.494(6)
C67 C69 1.502(7)
C67 C70 1.506(6)
C68 H68A 0.9800
C68 H68B 0.9800
C68 H68C 0.9800
C69 H69A 0.9800
C69 H69B 0.9800
C69 H69C 0.9800
C70 H70A 0.9800
C70 H70B 0.9800
C70 H70C 0.9800
O8 C71 1.426(7)
C71 O8A 1.473(16)
C71 C73 1.508(4)
C71 C72 1.510(4)
C71 C74 1.515(4)
C72 H72A 0.9800
C72 H72B 0.9800
C72 H72C 0.9800
C73 H73A 0.9800
C73 H73B 0.9800
C73 H73C 0.9800
C74 H74A 0.9800
C74 H74B 0.9800
C74 H74C 0.9800
O5A Si2A 1.597(7)
Si2A O8A 1.588(17)
Si2A O7A 1.615(6)
Si2A O6A 1.663(7)
Si2A H6 1.70(3)
O6A H6A 0.840(5)
O7A C67A 1.432(8)
C67A C70A 1.48(2)
C67A C69A 1.50(2)
C67A C68A 1.499(7)
C68A H68D 0.9800
C68A H68E 0.9800
C68A H68F 0.9800
C69A H69D 0.9800
C69A H69E 0.9800
C69A H69F 0.9800
C70A H70D 0.9800
C70A H70E 0.9800
C70A H70F 0.9800

loop_
_geom_torsion_atom_site_label_1
_geom_torsion_atom_site_label_2
_geom_torsion_atom_site_label_3
_geom_torsion_atom_site_label_4
_geom_torsion
O1 Ga1 N1 C2 -135.9(2)
N2 Ga1 N1 C2 -18.4(3)
Cl1 Ga1 N1 C2 99.8(2)
O1 Ga1 N1 C6 41.8(3)
N2 Ga1 N1 C6 159.4(2)
Cl1 Ga1 N1 C6 -82.5(2)
O1 Ga1 N2 C4 141.0(2)
N1 Ga1 N2 C4 17.5(3)
Cl1 Ga1 N2 C4 -97.3(2)
O1 Ga1 N2 C18 -34.9(2)
N1 Ga1 N2 C18 -158.4(2)
Cl1 Ga1 N2 C18 86.8(2)
C6 N1 C2 C3 -169.0(3)
Ga1 N1 C2 C3 8.7(4)
C6 N1 C2 C1 10.0(5)
Ga1 N1 C2 C1 -172.2(2)
N1 C2 C3 C4 8.6(6)
C1 C2 C3 C4 -170.5(3)
C18 N2 C4 C3 169.1(3)
Ga1 N2 C4 C3 -6.7(4)
C18 N2 C4 C5 -8.7(4)
Ga1 N2 C4 C5 175.5(2)
C2 C3 C4 N2 -9.8(6)
C2 C3 C4 C5 168.0(3)
C2 N1 C6 C7 -86.3(4)
Ga1 N1 C6 C7 95.9(3)
C2 N1 C6 C11 93.6(4)
Ga1 N1 C6 C11 -84.1(3)
C11 C6 C7 C8 -2.7(5)
N1 C6 C7 C8 177.2(3)
C11 C6 C7 C15 177.5(3)
N1 C6 C7 C15 -2.6(5)
C6 C7 C8 C9 0.6(6)
C15 C7 C8 C9 -179.6(4)
C7 C8 C9 C10 0.6(6)
C8 C9 C10 C11 0.4(7)
C9 C10 C11 C6 -2.4(6)
C9 C10 C11 C12 178.5(4)
C7 C6 C11 C10 3.6(5)
N1 C6 C11 C10 -176.3(3)
C7 C6 C11 C12 -177.3(3)
N1 C6 C11 C12 2.8(5)
C10 C11 C12 C13 -37.7(5)
C6 C11 C12 C13 143.2(3)
C10 C11 C12 C14 88.0(4)
C6 C11 C12 C14 -91.1(4)
C8 C7 C15 C16 66.8(4)
C6 C7 C15 C16 -113.4(4)
C8 C7 C15 C17 -56.4(5)
C6 C7 C15 C17 123.4(4)
C4 N2 C18 C19 96.9(4)
Ga1 N2 C18 C19 -87.2(3)
C4 N2 C18 C23A -83.9(4)
Ga1 N2 C18 C23A 92.0(3)
C23A C18 C19 C20 0.6(5)
N2 C18 C19 C20 179.8(3)
C23A C18 C19 C27 -179.4(3)
N2 C18 C19 C27 -0.2(5)
C18 C19 C20 C21 -0.4(5)
C27 C19 C20 C21 179.5(3)
C19 C20 C21 C22 -0.1(5)
C20 C21 C22 C23A 0.5(6)
C21 C22 C23A C18 -0.3(5)
C21 C22 C23A C24 179.0(3)
C19 C18 C23A C22 -0.2(5)
N2 C18 C23A C22 -179.4(3)
C19 C18 C23A C24 -179.5(3)
N2 C18 C23A C24 1.3(5)
C22 C23A C24 C26 -61.9(5)
C18 C23A C24 C26 117.4(4)
C22 C23A C24 C25 60.8(4)
C18 C23A C24 C25 -120.0(4)
C20 C19 C27 C28 62.6(4)
C18 C19 C27 C28 -117.5(3)
C20 C19 C27 C29 -61.2(4)
C18 C19 C27 C29 118.7(3)
O3 Si1 O1 Ga1 -152.9(5)
O4 Si1 O1 Ga1 90.9(5)
O4A Si1 O1 Ga1 91.0(10)
O3A Si1 O1 Ga1 -152.0(7)
O2 Si1 O1 Ga1 -30.9(3)
N2 Ga1 O1 Si1 147.3(2)
N1 Ga1 O1 Si1 -100.8(2)
Cl1 Ga1 O1 Si1 23.3(2)
O1 Si1 O3 C30 79.1(11)
O4 Si1 O3 C30 -164.5(10)
O4A Si1 O3 C30 -165.0(13)
O3A Si1 O3 C30 39(53)
O2 Si1 O3 C30 -44.8(12)
Si1 O3 C30 C31 86.9(14)
Si1 O3 C30 C32 -34.8(14)
Si1 O3 C30 C33 -154.8(12)
O1 Si1 O4 C34 -162.6(9)
O3 Si1 O4 C34 77.5(12)
O4A Si1 O4 C34 -169(100)
O3A Si1 O4 C34 78.0(12)
O2 Si1 O4 C34 -40.4(11)
Si1 O4 C34 C35 90.5(11)
Si1 O4 C34 C37 -152.3(10)
Si1 O4 C34 C36 -32.2(13)
O1 Si1 O3A C30A 78.4(18)
O3 Si1 O3A C30A -141(55)
O4 Si1 O3A C30A -165.1(16)
O4A Si1 O3A C30A -165.6(17)
O2 Si1 O3A C30A -45(2)
Si1 O3A C30A C31A 106(2)
Si1 O3A C30A C32A -20(2)
Si1 O3A C30A C33A -140(2)
O1 Si1 O4A C34A -175(2)
O3 Si1 O4A C34A 65(2)
O4 Si1 O4A C34A -2(100)
O3A Si1 O4A C34A 65(3)
O2 Si1 O4A C34A -53(2)
Si1 O4A C34A C35A 129(2)
Si1 O4A C34A C36A 5(3)
Si1 O4A C34A C37A -117(2)
C43 N3 C39 C40 172.4(3)
Ga2 N3 C39 C40 -9.9(4)
C43 N3 C39 C38 -6.2(4)
Ga2 N3 C39 C38 171.5(2)
N3 C39 C40 C41 -14.6(6)
C38 C39 C40 C41 164.1(3)
C55 N4 C41 C40 -166.9(3)
Ga2 N4 C41 C40 11.6(4)
C55 N4 C41 C42 12.1(4)
Ga2 N4 C41 C42 -169.3(2)
C39 C40 C41 N4 13.5(6)
C39 C40 C41 C42 -165.6(3)
C39 N3 C43 C44 81.4(4)
Ga2 N3 C43 C44 -96.3(3)
C39 N3 C43 C48 -98.9(4)
Ga2 N3 C43 C48 83.4(3)
C48 C43 C44 C45 3.2(5)
N3 C43 C44 C45 -177.1(3)
C48 C43 C44 C52 -175.5(3)
N3 C43 C44 C52 4.2(5)
C43 C44 C45 C46 0.1(5)
C52 C44 C45 C46 178.9(3)
C44 C45 C46 C47 -2.5(5)
C45 C46 C47 C48 1.7(5)
C46 C47 C48 C43 1.5(5)
C46 C47 C48 C49 -179.3(3)
C44 C43 C48 C47 -4.0(5)
N3 C43 C48 C47 176.3(3)
C44 C43 C48 C49 176.8(3)
N3 C43 C48 C49 -2.9(4)
C47 C48 C49 C51 -92.1(4)
C43 C48 C49 C51 87.1(4)
C47 C48 C49 C50 34.2(5)
C43 C48 C49 C50 -146.6(3)
C45 C44 C52 C54 54.1(4)
C43 C44 C52 C54 -127.2(3)
C45 C44 C52 C53 -67.4(4)
C43 C44 C52 C53 111.3(4)
C41 N4 C55 C60 81.7(4)
Ga2 N4 C55 C60 -96.8(3)
C41 N4 C55 C56 -101.2(4)
Ga2 N4 C55 C56 80.3(3)
C60 C55 C56 C57 0.6(5)
N4 C55 C56 C57 -176.5(3)
C60 C55 C56 C64 -179.9(3)
N4 C55 C56 C64 3.1(5)
C55 C56 C57 C58 -1.2(5)
C64 C56 C57 C58 179.2(4)
C56 C57 C58 C59 1.4(6)
C57 C58 C59 C60 -0.9(6)
C58 C59 C60 C55 0.3(6)
C58 C59 C60 C61 177.8(4)
C56 C55 C60 C59 -0.1(5)
N4 C55 C60 C59 176.9(3)
C56 C55 C60 C61 -177.6(3)
N4 C55 C60 C61 -0.5(5)
C59 C60 C61 C63 64.2(5)
C55 C60 C61 C63 -118.4(4)
C59 C60 C61 C62 -59.8(5)
C55 C60 C61 C62 117.6(4)
C57 C56 C64 C66 63.1(4)
C55 C56 C64 C66 -116.4(4)
C57 C56 C64 C65 -61.2(5)
C55 C56 C64 C65 119.3(4)
C41 N4 Ga2 O5A -155.3(7)
C55 N4 Ga2 O5A 23.3(7)
C41 N4 Ga2 O5 -148.6(4)
C55 N4 Ga2 O5 30.0(4)
C41 N4 Ga2 N3 -26.7(3)
C55 N4 Ga2 N3 151.8(2)
C41 N4 Ga2 Cl2A 79.8(5)
C55 N4 Ga2 Cl2A -101.7(5)
C41 N4 Ga2 Cl2 87.3(3)
C55 N4 Ga2 Cl2 -94.2(3)
C39 N3 Ga2 O5A 150.2(4)
C43 N3 Ga2 O5A -32.1(5)
C39 N3 Ga2 O5 142.2(3)
C43 N3 Ga2 O5 -40.1(3)
C39 N3 Ga2 N4 25.9(2)
C43 N3 Ga2 N4 -156.4(2)
C39 N3 Ga2 Cl2A -83.5(4)
C43 N3 Ga2 Cl2A 94.2(4)
C39 N3 Ga2 Cl2 -92.2(3)
C43 N3 Ga2 Cl2 85.5(3)
O5A Ga2 O5 Si2 -21(7)
N4 Ga2 O5 Si2 -150.3(8)
N3 Ga2 O5 Si2 98.3(9)
Cl2A Ga2 O5 Si2 -27.1(13)
Cl2 Ga2 O5 Si2 -25.2(11)
Ga2 O5 Si2 O8 -81.6(11)
Ga2 O5 Si2 O7 159.5(8)
Ga2 O5 Si2 O6 37.3(10)
O8 Si2 O7 C67 169.0(6)
O5 Si2 O7 C67 -70.8(7)
O6 Si2 O7 C67 53.0(6)
Si2 O7 C67 C68 38.4(9)
Si2 O7 C67 C69 -84.0(8)
Si2 O7 C67 C70 157.8(6)
O7 Si2 O8 C71 -71.7(15)
O5 Si2 O8 C71 165.6(13)
O6 Si2 O8 C71 44.6(16)
Si2 O8 C71 O8A -27(43)
Si2 O8 C71 C73 33.0(16)
Si2 O8 C71 C72 -91.1(14)
Si2 O8 C71 C74 152.5(13)
O5 Ga2 O5A Si2A 158(10)
N4 Ga2 O5A Si2A -149.4(15)
N3 Ga2 O5A Si2A 93.0(16)
Cl2A Ga2 O5A Si2A -28(2)
Cl2 Ga2 O5A Si2A -26.6(19)
Ga2 O5A Si2A O8A -97(2)
Ga2 O5A Si2A O7A 138.0(16)
Ga2 O5A Si2A O6A 21(2)
O8A Si2A O7A C67A -70.0(15)
O5A Si2A O7A C67A 44.9(13)
O6A Si2A O7A C67A 165.7(11)
Si2A O7A C67A C70A 153.1(12)
Si2A O7A C67A C69A 40.0(16)
Si2A O7A C67A C68A -74.7(19)
O8 C71 O8A Si2A 170(47)
C73 C71 O8A Si2A 50(3)
C72 C71 O8A Si2A -73(2)
C74 C71 O8A Si2A 170(2)
O5A Si2A O8A C71 170(2)
O7A Si2A O8A C71 -72(3)
O6A Si2A O8A C71 50(3)
